data_7158755
loop_
_publ_author_name
'Ka\'zmierczak, Marcin'
'Dutkiewicz, Grzegorz'
'Koroniak, Henryk'

_publ_section_title
;
 Deoxyfluorinating reagents as tools for \g-amino-\a-hydroxyphosphonate
 modification.
;
_journal_issue 28
_journal_name_full 'Organic &amp; biomolecular chemistry'
_journal_page_first 5615
_journal_page_last 5623
_journal_paper_doi 10.1039/d2ob00915c
_journal_volume 20
_journal_year 2022
_chemical_formula_sum 'C21 H30 N O4 P'
_chemical_formula_weight 391.43
_space_group_crystal_system triclinic
_space_group_IT_number 2
_space_group_name_Hall '-P 1'
_space_group_name_H-M_alt 'P -1'
_atom_sites_solution_hydrogens mixed
_audit_creation_method SHELXL-2018/3
_audit_update_record
;
2022-05-12 deposited with the CCDC.	2022-07-01 downloaded from the CCDC.
;
_cell_angle_alpha 71.144(2)
_cell_angle_beta 81.512(2)
_cell_angle_gamma 81.501(2)
_cell_formula_units_Z 2
_cell_length_a 8.5489(2)
_cell_length_b 9.9570(2)
_cell_length_c 12.8587(3)
_cell_measurement_reflns_used 16002
_cell_measurement_temperature 130(1)
_cell_measurement_theta_max 76.0550
_cell_measurement_theta_min 3.6340
_cell_volume 1018.59(4)
_computing_cell_refinement 'CrysAlisPro 1.171.41.113a (Rigaku OD, 2021)'
_computing_data_collection 'CrysAlisPro 1.171.41.113a (Rigaku OD, 2021)'
_computing_data_reduction 'CrysAlisPro 1.171.41.113a (Rigaku OD, 2021)'
_computing_molecular_graphics 'Mercury (MacRae et al., 2009)'
_computing_publication_material 'SHELXL (Sheldrick, 2015)'
_computing_structure_refinement 'SHELXL (Sheldrick, 2015)'
_computing_structure_solution 'SHELXT (Sheldrick, 2015)'
_diffrn_ambient_environment N~2~
_diffrn_ambient_temperature 130(1)
_diffrn_detector 'CCD plate'
_diffrn_detector_area_resol_mean 10.5384
_diffrn_detector_type Atlas
_diffrn_measured_fraction_theta_full 0.995
_diffrn_measured_fraction_theta_max 0.987
_diffrn_measurement_device 'four-circle diffractometer'
_diffrn_measurement_device_type 'SuperNova, Single source at offset/far, Atlas'
_diffrn_radiation_monochromator mirror
_diffrn_radiation_probe x-ray
_diffrn_radiation_type 'Cu K\a'
_diffrn_radiation_wavelength 1.54184
_diffrn_reflns_av_R_equivalents 0.0189
_diffrn_reflns_av_unetI/netI 0.0118
_diffrn_reflns_Laue_measured_fraction_full 0.995
_diffrn_reflns_Laue_measured_fraction_max 0.987
_diffrn_reflns_limit_h_max 10
_diffrn_reflns_limit_h_min -10
_diffrn_reflns_limit_k_max 12
_diffrn_reflns_limit_k_min -12
_diffrn_reflns_limit_l_max 16
_diffrn_reflns_limit_l_min -15
_diffrn_reflns_number 19681
_diffrn_reflns_point_group_measured_fraction_full 0.995
_diffrn_reflns_point_group_measured_fraction_max 0.987
_diffrn_reflns_theta_full 67.500
_diffrn_reflns_theta_max 76.282
_diffrn_reflns_theta_min 3.653
_diffrn_source 'micro-focus sealed X-ray tube'
_diffrn_source_type 'SuperNova (Cu) X-ray Source'
_exptl_absorpt_coefficient_mu 1.409
_exptl_absorpt_correction_T_max 1.00000
_exptl_absorpt_correction_T_min 0.78569
_exptl_absorpt_correction_type multi-scan
_exptl_absorpt_process_details
;
CrysAlisPro 1.171.41.113a (Rigaku Oxford Diffraction, 2021)
Empirical absorption correction using spherical harmonics,
implemented in SCALE3 ABSPACK scaling algorithm.
;
_exptl_crystal_colour violet
_exptl_crystal_density_diffrn 1.276
_exptl_crystal_description prism
_exptl_crystal_F_000 420
_exptl_crystal_size_max 0.40
_exptl_crystal_size_mid 0.30
_exptl_crystal_size_min 0.20
_refine_diff_density_max 0.280
_refine_diff_density_min -0.379
_refine_diff_density_rms 0.038
_refine_ls_extinction_method none
_refine_ls_goodness_of_fit_ref 1.061
_refine_ls_hydrogen_treatment mixed
_refine_ls_matrix_type full
_refine_ls_number_parameters 250
_refine_ls_number_reflns 4211
_refine_ls_number_restraints 0
_refine_ls_restrained_S_all 1.061
_refine_ls_R_factor_all 0.0329
_refine_ls_R_factor_gt 0.0327
_refine_ls_shift/su_max 0.001
_refine_ls_shift/su_mean 0.000
_refine_ls_structure_factor_coef Fsqd
_refine_ls_weighting_details 'w=1/[\s^2^(Fo^2^)+(0.0396P)^2^+0.4097P] where P=(Fo^2^+2Fc^2^)/3'
_refine_ls_weighting_scheme calc
_refine_ls_wR_factor_gt 0.0844
_refine_ls_wR_factor_ref 0.0845
_reflns_Friedel_coverage 0.000
_reflns_number_gt 4170
_reflns_number_total 4211
_reflns_threshold_expression 'I > 2\s(I)'
_cod_data_source_file d2ob00915c2.cif
_cod_data_source_block 6a
_cod_depositor_comments 'Adding full bibliography for 7158755--7158757.cif.'
_cod_database_code 7158755
_shelx_shelxl_version_number 2018/3
_shelx_space_group_comment
;
The symmetry employed for this shelxl refinement is uniquely defined
by the following loop, which should always be used as a source of
symmetry information in preference to the above space-group names.
They are only intended as comments.
;
_shelx_estimated_absorpt_t_min 0.603
_shelx_estimated_absorpt_t_max 0.766

loop_
_space_group_symop_operation_xyz
'x, y, z'
'-x, -y, -z'

loop_
_atom_site_label
_atom_site_type_symbol
_atom_site_fract_x
_atom_site_fract_y
_atom_site_fract_z
_atom_site_U_iso_or_equiv
_atom_site_adp_type
_atom_site_occupancy
_atom_site_site_symmetry_order
_atom_site_calc_flag
_atom_site_refinement_flags_posn
_atom_site_refinement_flags_adp
_atom_site_refinement_flags_occupancy
_atom_site_disorder_assembly
_atom_site_disorder_group
P1 P 0.31751(3) 0.67462(3) 0.00669(2) 0.02043(9) Uani 1 1 d . . . . .
O1 O 0.48880(10) 0.66053(9) 0.01688(7) 0.02714(19) Uani 1 1 d . . . . .
O2 O 0.29171(10) 0.69322(9) -0.11620(7) 0.02632(19) Uani 1 1 d . . . . .
C3 C 0.13139(15) 0.71513(14) -0.14975(10) 0.0281(3) Uani 1 1 d . . . . .
H3A H 0.052041 0.734552 -0.090594 0.034 Uiso 1 1 calc R U . . .
H3B H 0.107121 0.628686 -0.163741 0.034 Uiso 1 1 calc R U . . .
C4 C 0.12526(18) 0.83961(17) -0.25284(13) 0.0414(3) Uani 1 1 d . . . . .
H4A H 0.201814 0.818057 -0.311480 0.062 Uiso 1 1 calc R U . . .
H4B H 0.152031 0.923958 -0.238553 0.062 Uiso 1 1 calc R U . . .
H4C H 0.017903 0.858418 -0.276057 0.062 Uiso 1 1 calc R U . . .
O5 O 0.22173(10) 0.80741(9) 0.03832(7) 0.02692(19) Uani 1 1 d . . . . .
C6 C 0.30117(17) 0.93404(14) 0.02062(13) 0.0349(3) Uani 1 1 d . . . . .
H6A H 0.321925 0.983719 -0.059502 0.042 Uiso 1 1 calc R U . . .
H6B H 0.404149 0.906674 0.052437 0.042 Uiso 1 1 calc R U . . .
C7 C 0.19458(18) 1.03019(14) 0.07588(12) 0.0366(3) Uani 1 1 d . . . . .
H7A H 0.094528 1.059418 0.042010 0.055 Uiso 1 1 calc R U . . .
H7B H 0.247041 1.114892 0.067085 0.055 Uiso 1 1 calc R U . . .
H7C H 0.172409 0.979184 0.154716 0.055 Uiso 1 1 calc R U . . .
C8 C 0.20769(13) 0.52969(12) 0.09852(9) 0.0213(2) Uani 1 1 d . . . . .
H8 H 0.093704 0.569079 0.107541 0.026 Uiso 1 1 calc R U . . .
O9 O 0.21372(11) 0.41624(9) 0.05362(7) 0.02529(19) Uani 1 1 d . . . . .
H9 H 0.310(2) 0.389(2) 0.0391(15) 0.044(5) Uiso 1 1 d . . . . .
C10 C 0.26890(15) 0.48246(13) 0.21224(10) 0.0254(2) Uani 1 1 d . . . . .
H19A H 0.270140 0.567336 0.236120 0.030 Uiso 1 1 calc R U . . .
H10B H 0.379423 0.436511 0.206871 0.030 Uiso 1 1 calc R U . . .
C11 C 0.16471(14) 0.37732(12) 0.29895(9) 0.0227(2) Uani 1 1 d . . . . .
H11A H 0.055013 0.425149 0.303835 0.027 Uiso 1 1 calc R U . . .
H11B H 0.161040 0.295078 0.272371 0.027 Uiso 1 1 calc R U . . .
N12 N 0.21571(12) 0.32230(10) 0.41102(8) 0.0212(2) Uani 1 1 d . . . . .
C13 C 0.36468(14) 0.22712(12) 0.41695(10) 0.0232(2) Uani 1 1 d . . . . .
H13A H 0.400128 0.204156 0.491220 0.028 Uiso 1 1 calc R U . . .
H13B H 0.447662 0.277296 0.362056 0.028 Uiso 1 1 calc R U . . .
C14 C 0.34780(14) 0.08981(12) 0.39515(9) 0.0220(2) Uani 1 1 d . . . . .
C15 C 0.45215(15) 0.04373(14) 0.31680(11) 0.0288(3) Uani 1 1 d . . . . .
H15 H 0.531691 0.101704 0.273453 0.035 Uiso 1 1 calc R U . . .
C16 C 0.44129(18) -0.08639(15) 0.30121(12) 0.0350(3) Uani 1 1 d . . . . .
H16 H 0.514296 -0.117520 0.248292 0.042 Uiso 1 1 calc R U . . .
C17 C 0.32434(18) -0.17035(14) 0.36270(12) 0.0353(3) Uani 1 1 d . . . . .
H17 H 0.316643 -0.259039 0.351897 0.042 Uiso 1 1 calc R U . . .
C18 C 0.21845(18) -0.12502(14) 0.44003(11) 0.0337(3) Uani 1 1 d . . . . .
H18 H 0.137528 -0.182301 0.481983 0.040 Uiso 1 1 calc R U . . .
C19 C 0.23046(16) 0.00432(13) 0.45633(10) 0.0278(3) Uani 1 1 d . . . . .
H19 H 0.157793 0.034652 0.509802 0.033 Uiso 1 1 calc R U . . .
C20 C 0.22625(14) 0.43848(12) 0.45506(9) 0.0233(2) Uani 1 1 d . . . . .
H20A H 0.135253 0.512006 0.434028 0.028 Uiso 1 1 calc R U . . .
H20B H 0.324938 0.483075 0.420230 0.028 Uiso 1 1 calc R U . . .
C21 C 0.22635(14) 0.39241(12) 0.57939(10) 0.0219(2) Uani 1 1 d . . . . .
C22 C 0.13604(15) 0.28659(13) 0.64954(10) 0.0258(2) Uani 1 1 d . . . . .
H22 H 0.077505 0.236898 0.619232 0.031 Uiso 1 1 calc R U . . .
C23 C 0.13094(16) 0.25319(14) 0.76351(11) 0.0301(3) Uani 1 1 d . . . . .
H23 H 0.068041 0.181577 0.810628 0.036 Uiso 1 1 calc R U . . .
C24 C 0.21722(16) 0.32387(14) 0.80888(10) 0.0305(3) Uani 1 1 d . . . . .
H24 H 0.213740 0.300592 0.886837 0.037 Uiso 1 1 calc R U . . .
C25 C 0.30835(15) 0.42841(14) 0.74005(11) 0.0305(3) Uani 1 1 d . . . . .
H25 H 0.368126 0.476736 0.770693 0.037 Uiso 1 1 calc R U . . .
C26 C 0.31238(14) 0.46266(13) 0.62610(10) 0.0262(2) Uani 1 1 d . . . . .
H26 H 0.374630 0.534993 0.579323 0.031 Uiso 1 1 calc R U . . .

loop_
_atom_site_aniso_label
_atom_site_aniso_U_11
_atom_site_aniso_U_22
_atom_site_aniso_U_33
_atom_site_aniso_U_23
_atom_site_aniso_U_13
_atom_site_aniso_U_12
P1 0.02057(15) 0.02015(15) 0.01999(15) -0.00498(11) -0.00087(10) -0.00446(10)
O1 0.0235(4) 0.0288(4) 0.0298(4) -0.0093(4) -0.0019(3) -0.0050(3)
O2 0.0247(4) 0.0322(4) 0.0206(4) -0.0052(3) -0.0015(3) -0.0063(3)
C3 0.0265(6) 0.0297(6) 0.0291(6) -0.0069(5) -0.0065(5) -0.0073(5)
C4 0.0395(8) 0.0424(8) 0.0370(8) 0.0031(6) -0.0145(6) -0.0132(6)
O5 0.0264(4) 0.0213(4) 0.0333(5) -0.0090(3) 0.0015(3) -0.0068(3)
C6 0.0370(7) 0.0231(6) 0.0446(8) -0.0092(5) 0.0027(6) -0.0128(5)
C7 0.0450(8) 0.0251(6) 0.0427(8) -0.0125(6) -0.0093(6) -0.0040(5)
C8 0.0225(5) 0.0204(5) 0.0214(5) -0.0068(4) -0.0012(4) -0.0042(4)
O9 0.0254(4) 0.0254(4) 0.0289(4) -0.0132(3) -0.0001(3) -0.0064(3)
C10 0.0301(6) 0.0254(6) 0.0216(6) -0.0048(5) -0.0048(5) -0.0093(5)
C11 0.0265(6) 0.0212(5) 0.0205(5) -0.0039(4) -0.0056(4) -0.0059(4)
N12 0.0270(5) 0.0180(4) 0.0191(5) -0.0045(4) -0.0055(4) -0.0040(4)
C13 0.0262(6) 0.0204(5) 0.0240(6) -0.0058(4) -0.0062(4) -0.0049(4)
C14 0.0266(6) 0.0184(5) 0.0206(5) -0.0029(4) -0.0080(4) -0.0025(4)
C15 0.0306(6) 0.0276(6) 0.0285(6) -0.0085(5) -0.0027(5) -0.0047(5)
C16 0.0421(8) 0.0320(7) 0.0346(7) -0.0167(6) -0.0063(6) 0.0018(6)
C17 0.0526(8) 0.0196(6) 0.0375(7) -0.0091(5) -0.0165(6) -0.0028(5)
C18 0.0441(8) 0.0230(6) 0.0331(7) -0.0014(5) -0.0086(6) -0.0125(5)
C19 0.0340(7) 0.0237(6) 0.0247(6) -0.0049(5) -0.0021(5) -0.0067(5)
C20 0.0296(6) 0.0182(5) 0.0223(6) -0.0052(4) -0.0037(4) -0.0051(4)
C21 0.0241(5) 0.0197(5) 0.0227(6) -0.0076(4) -0.0033(4) -0.0016(4)
C22 0.0296(6) 0.0243(6) 0.0256(6) -0.0082(5) -0.0036(5) -0.0074(5)
C23 0.0355(7) 0.0284(6) 0.0250(6) -0.0067(5) 0.0008(5) -0.0063(5)
C24 0.0361(7) 0.0344(7) 0.0223(6) -0.0117(5) -0.0046(5) 0.0008(5)
C25 0.0309(6) 0.0350(7) 0.0328(7) -0.0182(5) -0.0082(5) -0.0028(5)
C26 0.0259(6) 0.0255(6) 0.0294(6) -0.0103(5) -0.0022(5) -0.0063(5)

loop_
_atom_type_symbol
_atom_type_description
_atom_type_scat_dispersion_real
_atom_type_scat_dispersion_imag
_atom_type_scat_source
C C 0.0181 0.0091 'International Tables Vol C Tables 4.2.6.8 and 6.1.1.4'
H H 0.0000 0.0000 'International Tables Vol C Tables 4.2.6.8 and 6.1.1.4'
N N 0.0311 0.0180 'International Tables Vol C Tables 4.2.6.8 and 6.1.1.4'
O O 0.0492 0.0322 'International Tables Vol C Tables 4.2.6.8 and 6.1.1.4'
P P 0.2955 0.4335 'International Tables Vol C Tables 4.2.6.8 and 6.1.1.4'

loop_
_geom_angle_atom_site_label_1
_geom_angle_atom_site_label_2
_geom_angle_atom_site_label_3
_geom_angle
_geom_angle_site_symmetry_1
_geom_angle_site_symmetry_3
_geom_angle_publ_flag
O1 P1 O2 109.61(5) . . ?
O1 P1 O5 113.18(5) . . ?
O2 P1 O5 107.62(5) . . ?
O1 P1 C8 116.26(5) . . ?
O2 P1 C8 108.59(5) . . ?
O5 P1 C8 101.00(5) . . ?
C3 O2 P1 120.71(8) . . ?
O2 C3 C4 107.75(10) . . ?
O2 C3 H3A 110.2 . . ?
C4 C3 H3A 110.2 . . ?
O2 C3 H3B 110.2 . . ?
C4 C3 H3B 110.2 . . ?
H3A C3 H3B 108.5 . . ?
C3 C4 H4A 109.5 . . ?
C3 C4 H4B 109.5 . . ?
H4A C4 H4B 109.5 . . ?
C3 C4 H4C 109.5 . . ?
H4A C4 H4C 109.5 . . ?
H4B C4 H4C 109.5 . . ?
C6 O5 P1 119.42(8) . . ?
O5 C6 C7 107.98(11) . . ?
O5 C6 H6A 110.1 . . ?
C7 C6 H6A 110.1 . . ?
O5 C6 H6B 110.1 . . ?
C7 C6 H6B 110.1 . . ?
H6A C6 H6B 108.4 . . ?
C6 C7 H7A 109.5 . . ?
C6 C7 H7B 109.5 . . ?
H7A C7 H7B 109.5 . . ?
C6 C7 H7C 109.5 . . ?
H7A C7 H7C 109.5 . . ?
H7B C7 H7C 109.5 . . ?
O9 C8 C10 113.27(9) . . ?
O9 C8 P1 112.10(8) . . ?
C10 C8 P1 108.69(8) . . ?
O9 C8 H8 107.5 . . ?
C10 C8 H8 107.5 . . ?
P1 C8 H8 107.5 . . ?
C8 O9 H9 107.7(12) . . ?
C8 C10 C11 111.65(9) . . ?
C8 C10 H19A 109.3 . . ?
C11 C10 H19A 109.3 . . ?
C8 C10 H10B 109.3 . . ?
C11 C10 H10B 109.3 . . ?
H19A C10 H10B 108.0 . . ?
N12 C11 C10 116.04(9) . . ?
N12 C11 H11A 108.3 . . ?
C10 C11 H11A 108.3 . . ?
N12 C11 H11B 108.3 . . ?
C10 C11 H11B 108.3 . . ?
H11A C11 H11B 107.4 . . ?
C20 N12 C13 111.08(9) . . ?
C20 N12 C11 111.32(9) . . ?
C13 N12 C11 112.90(9) . . ?
N12 C13 C14 112.58(9) . . ?
N12 C13 H13A 109.1 . . ?
C14 C13 H13A 109.1 . . ?
N12 C13 H13B 109.1 . . ?
C14 C13 H13B 109.1 . . ?
H13A C13 H13B 107.8 . . ?
C15 C14 C19 118.65(11) . . ?
C15 C14 C13 120.96(11) . . ?
C19 C14 C13 120.35(11) . . ?
C14 C15 C16 120.70(12) . . ?
C14 C15 H15 119.6 . . ?
C16 C15 H15 119.6 . . ?
C17 C16 C15 120.03(13) . . ?
C17 C16 H16 120.0 . . ?
C15 C16 H16 120.0 . . ?
C16 C17 C18 119.89(12) . . ?
C16 C17 H17 120.1 . . ?
C18 C17 H17 120.1 . . ?
C17 C18 C19 120.03(13) . . ?
C17 C18 H18 120.0 . . ?
C19 C18 H18 120.0 . . ?
C18 C19 C14 120.69(12) . . ?
C18 C19 H19 119.7 . . ?
C14 C19 H19 119.7 . . ?
N12 C20 C21 114.10(9) . . ?
N12 C20 H20A 108.7 . . ?
C21 C20 H20A 108.7 . . ?
N12 C20 H20B 108.7 . . ?
C21 C20 H20B 108.7 . . ?
H20A C20 H20B 107.6 . . ?
C22 C21 C26 118.55(11) . . ?
C22 C21 C20 121.97(10) . . ?
C26 C21 C20 119.39(10) . . ?
C23 C22 C21 120.49(11) . . ?
C23 C22 H22 119.8 . . ?
C21 C22 H22 119.8 . . ?
C24 C23 C22 120.35(12) . . ?
C24 C23 H23 119.8 . . ?
C22 C23 H23 119.8 . . ?
C25 C24 C23 119.69(12) . . ?
C25 C24 H24 120.2 . . ?
C23 C24 H24 120.2 . . ?
C24 C25 C26 119.95(11) . . ?
C24 C25 H25 120.0 . . ?
C26 C25 H25 120.0 . . ?
C25 C26 C21 120.96(11) . . ?
C25 C26 H26 119.5 . . ?
C21 C26 H26 119.5 . . ?

loop_
_geom_bond_atom_site_label_1
_geom_bond_atom_site_label_2
_geom_bond_distance
_geom_bond_site_symmetry_2
_geom_bond_publ_flag
P1 O1 1.4714(9) . ?
P1 O2 1.5753(9) . ?
P1 O5 1.5854(9) . ?
P1 C8 1.8248(11) . ?
O2 C3 1.4620(14) . ?
C3 C4 1.4952(18) . ?
C3 H3A 0.9900 . ?
C3 H3B 0.9900 . ?
C4 H4A 0.9800 . ?
C4 H4B 0.9800 . ?
C4 H4C 0.9800 . ?
O5 C6 1.4576(14) . ?
C6 C7 1.4976(19) . ?
C6 H6A 0.9900 . ?
C6 H6B 0.9900 . ?
C7 H7A 0.9800 . ?
C7 H7B 0.9800 . ?
C7 H7C 0.9800 . ?
C8 O9 1.4168(13) . ?
C8 C10 1.5303(15) . ?
C8 H8 1.0000 . ?
O9 H9 0.844(19) . ?
C10 C11 1.5364(16) . ?
C10 H19A 0.9900 . ?
C10 H10B 0.9900 . ?
C11 N12 1.4736(14) . ?
C11 H11A 0.9900 . ?
C11 H11B 0.9900 . ?
N12 C20 1.4616(14) . ?
N12 C13 1.4667(15) . ?
C13 C14 1.5121(15) . ?
C13 H13A 0.9900 . ?
C13 H13B 0.9900 . ?
C14 C15 1.3906(18) . ?
C14 C19 1.3915(17) . ?
C15 C16 1.3915(18) . ?
C15 H15 0.9500 . ?
C16 C17 1.382(2) . ?
C16 H16 0.9500 . ?
C17 C18 1.384(2) . ?
C17 H17 0.9500 . ?
C18 C19 1.3903(17) . ?
C18 H18 0.9500 . ?
C19 H19 0.9500 . ?
C20 C21 1.5141(16) . ?
C20 H20A 0.9900 . ?
C20 H20B 0.9900 . ?
C21 C22 1.3930(16) . ?
C21 C26 1.3947(16) . ?
C22 C23 1.3895(18) . ?
C22 H22 0.9500 . ?
C23 C24 1.3877(19) . ?
C23 H23 0.9500 . ?
C24 C25 1.384(2) . ?
C24 H24 0.9500 . ?
C25 C26 1.3892(18) . ?
C25 H25 0.9500 . ?
C26 H26 0.9500 . ?

loop_
_geom_hbond_atom_site_label_D
_geom_hbond_atom_site_label_H
_geom_hbond_atom_site_label_A
_geom_hbond_distance_DH
_geom_hbond_distance_HA
_geom_hbond_distance_DA
_geom_hbond_angle_DHA
_geom_hbond_site_symmetry_A
_geom_hbond_publ_flag
O9 H9 O1 0.844(19) 1.82(2) 2.6583(12) 170.1(18) 2_665 yes
